data_2234572
loop_
_publ_author_name
'Ge, Chunhua'
'Zhang, Rui'
'Zhang, Xiangdong'
'Zhang, Chenglong'
'Zhang, Meiyin'

_publ_section_title
;
 <i>N</i>-(3-Hydroxyphenyl)nicotinamide
;
_journal_coeditor_code CV5281
_journal_issue 5
_journal_name_full 'Acta Crystallographica Section E'
_journal_page_first o1499
_journal_paper_doi 10.1107/S1600536812015620
_journal_volume 68
_journal_year 2012
_chemical_formula_iupac 'C12 H10 N2 O2'
_chemical_formula_moiety 'C12 H10 N2 O2'
_chemical_formula_sum 'C12 H10 N2 O2'
_chemical_formula_weight 214.22
_chemical_name_systematic
;
<i>N</i>-(3-Hydroxyphenyl)nicotinamide
;
_space_group_IT_number 14
_symmetry_cell_setting monoclinic
_symmetry_space_group_name_Hall '-P 2ybc'
_symmetry_space_group_name_H-M 'P 1 21/c 1'
_atom_sites_solution_hydrogens geom
_atom_sites_solution_primary direct
_atom_sites_solution_secondary difmap
_audit_creation_method SHELXL-97
_cell_angle_alpha 90.00
_cell_angle_beta 94.428(2)
_cell_angle_gamma 90.00
_cell_formula_units_Z 4
_cell_length_a 12.1741(13)
_cell_length_b 5.2613(6)
_cell_length_c 15.3113(16)
_cell_measurement_reflns_used 82
_cell_measurement_temperature 293(2)
_cell_measurement_theta_max 23.31
_cell_measurement_theta_min 2.23
_cell_volume 977.79(18)
_computing_cell_refinement 'SAINT (Bruker, 2001)'
_computing_data_collection 'SMART (Bruker, 2001)'
_computing_data_reduction 'SAINT (Bruker, 2001)'
_computing_molecular_graphics 'SHELXTL (Sheldrick, 2008)'
_computing_publication_material 'SHELXL97 (Sheldrick, 2008), PLATON (Spek, 2009) and WinGX (Farrugia, 1999)'
_computing_structure_refinement 'SHELXL97 (Sheldrick, 2008)'
_computing_structure_solution 'SHELXS97 (Sheldrick, 2008)'
_diffrn_ambient_temperature 293(2)
_diffrn_measured_fraction_theta_full 0.997
_diffrn_measured_fraction_theta_max 0.997
_diffrn_measurement_device_type 'Bruker SMART CCD area-detector'
_diffrn_measurement_method '\f and \w scans'
_diffrn_radiation_monochromator graphite
_diffrn_radiation_source 'fine-focus sealed tube'
_diffrn_radiation_type MoK\a
_diffrn_radiation_wavelength 0.71073
_diffrn_reflns_av_R_equivalents 0.0224
_diffrn_reflns_av_sigmaI/netI 0.0249
_diffrn_reflns_limit_h_max 15
_diffrn_reflns_limit_h_min -15
_diffrn_reflns_limit_k_max 4
_diffrn_reflns_limit_k_min -6
_diffrn_reflns_limit_l_max 18
_diffrn_reflns_limit_l_min -18
_diffrn_reflns_number 5813
_diffrn_reflns_theta_full 26.05
_diffrn_reflns_theta_max 26.05
_diffrn_reflns_theta_min 1.68
_exptl_absorpt_coefficient_mu 0.102
_exptl_absorpt_correction_T_max 0.988
_exptl_absorpt_correction_T_min 0.952
_exptl_absorpt_correction_type multi-scan
_exptl_absorpt_process_details '(SADABS; Bruker, 2001)'
_exptl_crystal_colour colourless
_exptl_crystal_density_diffrn 1.455
_exptl_crystal_density_method 'not measured'
_exptl_crystal_description block
_exptl_crystal_F_000 448
_exptl_crystal_size_max 0.35
_exptl_crystal_size_mid 0.20
_exptl_crystal_size_min 0.18
_refine_diff_density_max 0.313
_refine_diff_density_min -0.166
_refine_ls_extinction_method none
_refine_ls_goodness_of_fit_ref 1.035
_refine_ls_hydrogen_treatment mixed
_refine_ls_matrix_type full
_refine_ls_number_parameters 150
_refine_ls_number_reflns 1928
_refine_ls_number_restraints 0
_refine_ls_restrained_S_all 1.035
_refine_ls_R_factor_all 0.0505
_refine_ls_R_factor_gt 0.0396
_refine_ls_shift/su_max 0.000
_refine_ls_shift/su_mean 0.000
_refine_ls_structure_factor_coef Fsqd
_refine_ls_weighting_details 'calc w=1/[\s^2^(Fo^2^)+(0.0441P)^2^+0.3178P] where P=(Fo^2^+2Fc^2^)/3'
_refine_ls_weighting_scheme calc
_refine_ls_wR_factor_gt 0.0929
_refine_ls_wR_factor_ref 0.0977
_reflns_number_gt 1572
_reflns_number_total 1928
_reflns_threshold_expression I>2sigma(I)
_cod_data_source_file cv5281.cif
_cod_data_source_block I
_cod_original_sg_symbol_H-M 'P 21/c'
_cod_database_code 2234572
_cod_database_fobs_code 2234572

loop_
_symmetry_equiv_pos_as_xyz
'x, y, z'
'-x, y+1/2, -z+1/2'
'-x, -y, -z'
'x, -y-1/2, z-1/2'

loop_
_atom_site_type_symbol
_atom_site_label
_atom_site_fract_x
_atom_site_fract_y
_atom_site_fract_z
_atom_site_U_iso_or_equiv
_atom_site_adp_type
_atom_site_calc_flag
_atom_site_refinement_flags
_atom_site_occupancy
_atom_site_symmetry_multiplicity
O O2 0.10112(9) 0.0774(2) 0.89614(8) 0.0393(3) Uani d . 1 1
H H2B 0.1369 -0.0179 0.9298 0.059 Uiso calc R 1 1
N N2 0.46607(10) 0.4089(3) 0.86950(8) 0.0293(3) Uani d . 1 1
C C12 0.28388(12) 0.2438(3) 0.88031(10) 0.0289(3) Uani d . 1 1
H H12 0.3155 0.1113 0.9137 0.035 Uiso calc R 1 1
O O1 0.51225(9) 0.8283(2) 0.87911(8) 0.0403(3) Uani d . 1 1
C C5 0.73908(12) 0.6822(3) 0.88082(10) 0.0309(4) Uani d . 1 1
H H5 0.7221 0.8299 0.8493 0.037 Uiso calc R 1 1
N N1 0.79027(10) 0.2474(3) 0.97897(9) 0.0327(3) Uani d . 1 1
C C11 0.17038(12) 0.2524(3) 0.86264(10) 0.0310(4) Uani d . 1 1
C C6 0.53822(12) 0.6020(3) 0.88392(10) 0.0279(3) Uani d . 1 1
C C2 0.86888(13) 0.3961(3) 0.95025(10) 0.0339(4) Uani d . 1 1
H H2 0.9420 0.3493 0.9632 0.041 Uiso calc R 1 1
C C9 0.19122(13) 0.6308(3) 0.77876(10) 0.0354(4) Uani d . 1 1
H H9 0.1596 0.7605 0.7441 0.042 Uiso calc R 1 1
C C8 0.30484(13) 0.6289(3) 0.79759(10) 0.0310(4) Uani d . 1 1
H H8 0.3490 0.7560 0.7767 0.037 Uiso calc R 1 1
C C4 0.65565(12) 0.5257(3) 0.90684(9) 0.0267(3) Uani d . 1 1
C C7 0.35048(12) 0.4310(3) 0.84863(9) 0.0267(3) Uani d . 1 1
C C1 0.84752(13) 0.6154(3) 0.90241(11) 0.0349(4) Uani d . 1 1
H H1 0.9048 0.7159 0.8851 0.042 Uiso calc R 1 1
C C3 0.68548(12) 0.3122(3) 0.95639(10) 0.0307(4) Uani d . 1 1
H H3 0.6298 0.2087 0.9749 0.037 Uiso calc R 1 1
C C10 0.12390(13) 0.4454(3) 0.81013(10) 0.0349(4) Uani d . 1 1
H H10 0.0482 0.4501 0.7962 0.042 Uiso calc R 1 1
H H2A 0.4898(13) 0.261(4) 0.8741(10) 0.030(5) Uiso d . 1 1

loop_
_atom_site_aniso_label
_atom_site_aniso_U_11
_atom_site_aniso_U_22
_atom_site_aniso_U_33
_atom_site_aniso_U_12
_atom_site_aniso_U_13
_atom_site_aniso_U_23
O2 0.0341(6) 0.0315(7) 0.0528(8) 0.0008(5) 0.0074(5) 0.0036(5)
N2 0.0292(7) 0.0198(7) 0.0385(8) 0.0021(6) -0.0012(5) 0.0000(6)
C12 0.0318(8) 0.0221(8) 0.0323(8) 0.0038(6) -0.0013(6) -0.0014(6)
O1 0.0347(6) 0.0231(6) 0.0624(8) 0.0011(5) -0.0004(5) -0.0003(5)
C5 0.0350(8) 0.0266(8) 0.0311(8) -0.0025(7) 0.0027(6) 0.0010(6)
N1 0.0306(7) 0.0273(7) 0.0396(7) 0.0001(6) -0.0012(6) -0.0012(6)
C11 0.0303(8) 0.0270(8) 0.0360(8) -0.0001(7) 0.0037(6) -0.0074(7)
C6 0.0301(8) 0.0238(8) 0.0298(8) 0.0004(6) 0.0027(6) -0.0003(6)
C2 0.0276(8) 0.0333(9) 0.0402(9) 0.0008(7) -0.0006(7) -0.0051(7)
C9 0.0422(9) 0.0320(9) 0.0311(8) 0.0121(8) -0.0025(7) -0.0001(7)
C8 0.0366(8) 0.0268(8) 0.0294(8) 0.0010(7) 0.0007(6) -0.0011(6)
C4 0.0299(8) 0.0228(8) 0.0274(7) 0.0000(6) 0.0023(6) -0.0049(6)
C7 0.0283(7) 0.0229(8) 0.0284(7) 0.0021(6) -0.0002(6) -0.0044(6)
C1 0.0301(8) 0.0372(9) 0.0381(9) -0.0065(7) 0.0062(7) -0.0026(7)
C3 0.0295(8) 0.0266(8) 0.0360(8) -0.0034(6) 0.0021(6) -0.0018(7)
C10 0.0289(8) 0.0383(10) 0.0370(9) 0.0070(7) -0.0010(7) -0.0069(7)

loop_
_atom_type_symbol
_atom_type_description
_atom_type_scat_dispersion_real
_atom_type_scat_dispersion_imag
_atom_type_scat_source
C C 0.0033 0.0016 'International Tables Vol C Tables 4.2.6.8 and 6.1.1.4'
H H 0.0000 0.0000 'International Tables Vol C Tables 4.2.6.8 and 6.1.1.4'
N N 0.0061 0.0033 'International Tables Vol C Tables 4.2.6.8 and 6.1.1.4'
O O 0.0106 0.0060 'International Tables Vol C Tables 4.2.6.8 and 6.1.1.4'

loop_
_geom_angle_atom_site_label_1
_geom_angle_atom_site_label_2
_geom_angle_atom_site_label_3
_geom_angle
C11 O2 H2B 109.5
C6 N2 C7 126.48(14)
C6 N2 H2A 118.2(12)
C7 N2 H2A 115.3(11)
C7 C12 C11 120.56(14)
C7 C12 H12 119.7
C11 C12 H12 119.7
C1 C5 C4 119.16(15)
C1 C5 H5 120.4
C4 C5 H5 120.4
C2 N1 C3 117.27(14)
O2 C11 C12 122.38(14)
O2 C11 C10 118.15(14)
C12 C11 C10 119.47(14)
O1 C6 N2 123.82(14)
O1 C6 C4 120.52(14)
N2 C6 C4 115.67(13)
N1 C2 C1 123.60(15)
N1 C2 H2 118.2
C1 C2 H2 118.2
C10 C9 C8 121.96(15)
C10 C9 H9 119.0
C8 C9 H9 119.0
C9 C8 C7 117.99(15)
C9 C8 H8 121.0
C7 C8 H8 121.0
C3 C4 C5 118.02(14)
C3 C4 C6 123.28(13)
C5 C4 C6 118.62(14)
C12 C7 C8 120.59(14)
C12 C7 N2 117.24(13)
C8 C7 N2 122.16(14)
C2 C1 C5 118.47(15)
C2 C1 H1 120.8
C5 C1 H1 120.8
N1 C3 C4 123.40(14)
N1 C3 H3 118.3
C4 C3 H3 118.3
C9 C10 C11 119.38(14)
C9 C10 H10 120.3
C11 C10 H10 120.3

loop_
_geom_bond_atom_site_label_1
_geom_bond_atom_site_label_2
_geom_bond_distance
O2 C11 1.3741(19)
O2 H2B 0.8200
N2 C6 1.350(2)
N2 C7 1.4234(19)
N2 H2A 0.831(18)
C12 C7 1.387(2)
C12 C11 1.388(2)
C12 H12 0.9300
O1 C6 1.2325(18)
C5 C1 1.381(2)
C5 C4 1.389(2)
C5 H5 0.9300
N1 C2 1.336(2)
N1 C3 1.3396(19)
C11 C10 1.388(2)
C6 C4 1.500(2)
C2 C1 1.381(2)
C2 H2 0.9300
C9 C10 1.384(2)
C9 C8 1.391(2)
C9 H9 0.9300
C8 C7 1.391(2)
C8 H8 0.9300
C4 C3 1.388(2)
C1 H1 0.9300
C3 H3 0.9300
C10 H10 0.9300

loop_
_geom_hbond_atom_site_label_D
_geom_hbond_atom_site_label_H
_geom_hbond_atom_site_label_A
_geom_hbond_site_symmetry_A
_geom_hbond_distance_DH
_geom_hbond_distance_HA
_geom_hbond_distance_DA
_geom_hbond_angle_DHA
_geom_hbond_publ_flag
O2 H2B N1 3_657 0.82 2.00 2.817(2) 173 yes
N2 H2A O1 1_545 0.83(2) 2.29(2) 3.107(2) 166 yes

loop_
_cod_related_entry_id
_cod_related_entry_database
_cod_related_entry_code
1 ChemSpider 589712
